data_2000433
loop_
_publ_author_name
'Maes, D.'
'Fiddelaers, P.'
'Wyns, L.'
'Lisgarten, J.'
'Lisgarten, D.'
'Palmer, R.'

_publ_section_title
;
 Structure of (17\a)-androstano[3,4-<i>c</i>][1,2,5]oxadiazole-17-ol
 (HS963)
;
_journal_issue 11
_journal_name_full 'Acta Crystallographica Section C'
_journal_page_first 1954
_journal_page_last 1957
_journal_paper_doi 10.1107/S010827019200252X
_journal_volume 48
_journal_year 1992
_chemical_formula_sum 'C19 H28 N2 O2'
_chemical_formula_weight 316
_symmetry_cell_setting orthorhombic
_symmetry_space_group_name_Hall 'P 2ac 2ab'
_symmetry_space_group_name_H-M 'P 21 21 21'
_cell_angle_alpha 90
_cell_angle_beta 90
_cell_angle_gamma 90
_cell_formula_units_Z 4
_cell_length_a 10.231(7)
_cell_length_b 11.171(7)
_cell_length_c 14.759(5)
_cell_volume 1686.8(17)
_diffrn_radiation_type Cu
_diffrn_radiation_wavelength 1.54184
_exptl_absorpt_coefficient_mu 0.557
_exptl_crystal_density_diffrn 1.24
_exptl_crystal_F_000 688
_cod_data_source_file he0046.cif
_cod_data_source_block he0046a
_cod_original_cell_volume 1687
_cod_database_code 2000433

loop_
_atom_site_label
_atom_site_fract_x
_atom_site_fract_y
_atom_site_fract_z
_atom_site_U_iso_or_equiv
C(1) .1394(2) .1869(2) .26180(10) .0537(4)
C(2) .2611(3) .1097(2) .27420(10) .0551(6)
C(3) .2676(2) .0652(2) .36870(10) .0478(6)
C(4) .1885(2) .1122(2) .44010(10) .0457(5)
C(5) .0845(2) .2051(2) .42770(10) .0428(5)
C(6) .0683(2) .2843(2) .51220(10) .0491(6)
C(7) .1864(2) .3654(2) .52530(10) .0452(5)
C(8) .2132(2) .44120(10) .44140(10) .0341(4)
C(9) .2308(2) .36150(10) .35610(10) .0329(4)
C(10) .1120(2) .2778(2) .33930(10) .0406(5)
C(11) .2700(2) .4355(2) .27260(10) .0396(5)
C(12) .3878(2) .5171(2) .28900(10) .0390(4)
C(13) .36570(10) .59730(10) .37100(10) .0335(4)
C(14) .3353(2) .51740(10) .45240(10) .0331(4)
C(15) .3473(2) .6000(2) .53440(10) .0450(5)
C(16) .4589(2) .6874(2) .50780(10) .0485(5)
C(17) .4877(2) .66220(10) .40670(10) .0376(4)
C(18) .2583(2) .6900(2) .35190(10) .0438(5)
C(19) -.0120(2) .3484(2) .3138(2) .0562(7)
N(1) .2183(2) .0593(2) .51640(10) .0578(6)
N(2) .3450(2) -.0170(2) .40160(10) .0568(6)
O(1) .52780(10) .76540(10) .35750(10) .0508(5)
O(2) .3168(2) -.02220(10) .49490(10) .0637(6)
H(1) .485(2) .823(2) .3621(14) .031(5)
H(1A) .1503(2) .2365(2) .19940(10) .040(5)
H(1B) .0563(2) .1277(2) .25640(10) .041(5)
H(2) .3469(3) .1629(2) .26030(10) .086(11)
H(21) .2578(3) .0346(2) .22820(10) .064(8)
H(5) -.0087(2) .1609(2) .41960(10) .071(10)
H(6) .0574(2) .2279(2) .57120(10) .061(8)
H(61) -.0181(2) .3389(2) .50420(10) .048(7)
H(7) .2712(2) .3108(2) .53900(10) .060(7)
H(71) .1685(2) .4241(2) .58220(10) .075(9)
H(8) .1291(2) .49840(10) .42350(10) .030(4)
H(9) .3120(2) .32040(10) .36980(10) .048(6)
H(11) .1878(2) .4902(2) .25310(10) .064(7)
H(111) .2940(2) .3746(2) .21830(10) .068(8)
H(12) .4022(2) .5727(2) .23000(10) .096(12)
H(121) .4737(2) .4628(2) .30000(10) .097(13)
H(14) .4033(2) .44450(10) .46190(10) .051(7)
H(15) .2572(2) .6483(2) .54560(10) .190(14)
H(151) .3723(2) .5502(2) .59460(10) .086(11)
H(16) .5447(2) .6703(2) .54840(10) .092(12)
H(161) .4284(2) .7792(2) .51700(10) .116(14)
H(18) .2350(2) .7470(2) .40880(10) .108(8)
H(181) .1710(2) .6444(2) .32950(10) .108(8)
H(182) .2967(2) .7438(2) .40880(10) .297(8)
H(19) -.0341(2) .4206(2) .3600(2) .064(4)
H(191) -.0938(2) .2875(2) .3109(2) .064(4)
H(192) .0064(2) .3844(2) .2471(2) .064(4)

loop_
_geom_angle_atom_site_label_1
_geom_angle_atom_site_label_2
_geom_angle_atom_site_label_3
_geom_angle
C(1) C(2) C(3) 109.50(10)
C(3) C(4) C(5) 124.5(2)
C(10) C(1) C(2) 115.3(2)
C(3) N(2) O(2) 105.6(2)
O(2) N(1) C(4) 105.4(2)
C(4) C(3) N(2) 109.1(2)
C(10) C(5) C(6) 113.50(10)
C(5) C(6) C(7) 111.10(10)
C(7) C(8) C(9) 111.20(10)
C(9) C(10) C(5) 108.70(10)
C(19) C(10) C(1) 107.6(2)
C(1) C(10) C(5) 107.90(10)
C(8) C(14) C(13) 114.20(10)
C(14) C(13) C(12) 108.10(10)
C(12) C(11) C(9) 113.60(10)
C(11) C(9) C(8) 111.90(10)
C(8) C(14) C(15) 119.30(10)
C(15) C(16) C(17) 105.60(10)
C(17) C(13) C(14) 999.0(10)
C(13) C(14) C(15) 104.60(10)
C(16) C(17) O(1) 113.60(10)
C(17) C(13) C(18) 109.00(10)
C(2) C(3) C(4) 123.1(2)
C(4) C(5) C(10) 109.50(10)
C(2) C(3) N(2) 127.8(2)
N(2) O(2) N(1) 110.2(2)
N(1) C(4) C(3) 109.7(2)
N(1) C(4) C(5) 125.7(2)
C(4) C(5) C(6) 112.0(2)
C(6) C(7) C(8) 111.7(2)
C(8) C(9) C(10) 112.60(10)
C(9) C(10) C(19) 112.00(10)
C(19) C(10) C(5) 108.7(2)
C(9) C(8) C(14) 108.20(10)
C(7) C(8) C(14) 111.80(10)
C(13) C(12) C(11) 111.00(10)
C(11) C(9) C(10) 113.60(10)
C(9) C(10) C(1) 111.70(10)
C(14) C(15) C(16) 103.90(10)
C(16) C(17) C(13) 105.20(10)
C(17) C(13) C(12) 115.40(10)
C(18) C(13) C(14) 113.10(10)
O(1) C(17) C(13) 116.20(10)
C(18) C(13) C(12) 110.90(10)

loop_
_geom_bond_atom_site_label_1
_geom_bond_atom_site_label_2
_geom_bond_distance
C(1) C(2) 1.526(3)
C(3) C(4) 1.429(3)
C(5) C(6) 1.538(3)
C(7) C(8) 1.526(2)
C(9) C(10) 1.554(2)
C(10) C(5) 1.562(2)
C(11) C(12) 1.529(2)
C(13) C(14) 1.529(2)
C(14) C(15) 1.527(2)
C(16) C(17) 1.548(2)
C(13) C(18) 1.535(2)
C(17) O(1) 1.423(2)
N(2) O(2) 1.407(3)
N(1) C(4) 1.308(3)
C(2) C(3) 1.481(3)
C(4) C(5) 1.498(3)
C(6) C(7) 1.522(3)
C(8) C(9) 1.551(2)
C(10) C(1) 1.554(3)
C(9) C(11) 1.537(2)
C(12) C(13) 1.523(2)
C(8) C(14) 1.520(2)
C(15) C(16) 1.553(3)
C(17) C(13) 1.536(2)
C(10) C(19) 1.541(3)
C(3) N(2) 1.306(3)
O(2) N(1) 1.395(3)
